data_2220330
loop_
_publ_author_name
'Yang, Wei'
'Luo, Hua-ling'
'Yang, Cong-ling'
'Yin, Shu-fan'
'Li, Ying'

_publ_section_title
;
 Ethoxycarbonylmethyl ursolate
;
_journal_coeditor_code RZ2269
_journal_issue 12
_journal_name_full 'Acta Crystallographica Section E'
_journal_page_first o2498
_journal_paper_doi 10.1107/S1600536808039706
_journal_volume 64
_journal_year 2008
_chemical_formula_iupac 'C34 H54 O5'
_chemical_formula_moiety 'C34 H54 O5'
_chemical_formula_sum 'C34 H54 O5'
_chemical_formula_weight 542.77
_chemical_name_common Ethoxycarbonylmethylursolate
_chemical_name_systematic
;
Ethoxycarbonylmethyl ursolate
;
_space_group_IT_number 19
_symmetry_cell_setting orthorhombic
_symmetry_space_group_name_Hall 'P 2ac 2ab'
_symmetry_space_group_name_H-M 'P 21 21 21'
_atom_sites_solution_hydrogens geom
_atom_sites_solution_primary direct
_atom_sites_solution_secondary difmap
_cell_angle_alpha 90.00
_cell_angle_beta 90.00
_cell_angle_gamma 90.00
_cell_formula_units_Z 4
_cell_length_a 11.624(3)
_cell_length_b 12.465(4)
_cell_length_c 21.478(3)
_cell_measurement_reflns_used 14
_cell_measurement_temperature 292(2)
_cell_measurement_theta_max 5.61
_cell_measurement_theta_min 4.33
_cell_volume 3112.0(14)
_computing_cell_refinement 'DIFRAC (Gabe & White, 1993)'
_computing_data_collection 'DIFRAC (Gabe & White, 1993)'
_computing_data_reduction 'NRCVAX (Gabe <i>et al.</i>,  1989)'
_computing_molecular_graphics 'ORTEP-3 for Windows (Farrugia, 1997)'
_computing_publication_material 'SHELXL97 (Sheldrick, 2008)'
_computing_structure_refinement 'SHELXL97 (Sheldrick, 2008)'
_computing_structure_solution 'SHELXS97 (Sheldrick, 2008)'
_diffrn_ambient_temperature 292(2)
_diffrn_measured_fraction_theta_full 0.981
_diffrn_measured_fraction_theta_max 0.981
_diffrn_measurement_device_type 'Enraf--Nonius CAD-4'
_diffrn_measurement_method \w/2\q
_diffrn_radiation_monochromator graphite
_diffrn_radiation_source 'fine-focus sealed tube'
_diffrn_radiation_type MoK\a
_diffrn_radiation_wavelength 0.71073
_diffrn_reflns_av_R_equivalents 0.0092
_diffrn_reflns_av_sigmaI/netI 0.0505
_diffrn_reflns_limit_h_max 13
_diffrn_reflns_limit_h_min -2
_diffrn_reflns_limit_k_max 14
_diffrn_reflns_limit_k_min -6
_diffrn_reflns_limit_l_max 25
_diffrn_reflns_limit_l_min -3
_diffrn_reflns_number 3435
_diffrn_reflns_theta_full 25.24
_diffrn_reflns_theta_max 25.24
_diffrn_reflns_theta_min 1.89
_diffrn_standards_decay_% 0.846
_diffrn_standards_interval_count 200
_diffrn_standards_number 3
_exptl_absorpt_coefficient_mu 0.075
_exptl_absorpt_correction_type none
_exptl_crystal_colour colourless
_exptl_crystal_density_diffrn 1.158
_exptl_crystal_density_method 'not measured'
_exptl_crystal_description block
_exptl_crystal_F_000 1192
_exptl_crystal_size_max 0.60
_exptl_crystal_size_mid 0.56
_exptl_crystal_size_min 0.44
_refine_diff_density_max 0.189
_refine_diff_density_min -0.169
_refine_ls_extinction_coef 0.0090(12)
_refine_ls_extinction_expression Fc^*^=kFc[1+0.001xFc^2^\l^3^/sin(2\q)]^-1/4^
_refine_ls_extinction_method 'SHELXL97 (Sheldrick, 2008)'
_refine_ls_goodness_of_fit_ref 0.970
_refine_ls_hydrogen_treatment constr
_refine_ls_matrix_type full
_refine_ls_number_parameters 362
_refine_ls_number_reflns 3116
_refine_ls_number_restraints 0
_refine_ls_restrained_S_all 0.970
_refine_ls_R_factor_all 0.1083
_refine_ls_R_factor_gt 0.0468
_refine_ls_shift/su_max 0.000
_refine_ls_shift/su_mean 0.000
_refine_ls_structure_factor_coef Fsqd
_refine_ls_weighting_details 'calc w=1/[\s^2^(Fo^2^)+(0.0695P)^2^] where P=(Fo^2^+2Fc^2^)/3'
_refine_ls_weighting_scheme calc
_refine_ls_wR_factor_gt 0.1059
_refine_ls_wR_factor_ref 0.1250
_reflns_number_gt 1818
_reflns_number_total 3116
_reflns_threshold_expression I>2\s(I)
_cod_data_source_file rz2269.cif
_cod_data_source_block I
_cod_depositor_comments
;
The following automatic conversions were performed:
'_symmetry_cell_setting' value 'Orthorhombic' changed to 'orthorhombic'
according to '/home/saulius/struct/CIF-dictionaries/cif_core.dic'
dictionary named 'cif_core.dic' version 2.4.1 from 2010-06-29.

Automatic conversion script
Id: cif_fix_enum 1527 2010-12-29 10:47:43Z saulius 

The following automatic conversions were performed:

'_symmetry_cell_setting' value 'Orthorhombic' changed to
'orthorhombic' according to
/home/saulius/struct/CIF-dictionaries/cif_core.dic dictionary named
'cif_core.dic' version 2.4.1 from 2010-06-29.

Automatic conversion script
Id: cif_fix_values 1715 2011-07-08 13:25:40Z adriana 
;
_cod_database_code 2220330
_cod_database_fobs_code 2220330

loop_
_symmetry_equiv_pos_as_xyz
'x, y, z'
'x+1/2, -y+1/2, -z'
'-x, y+1/2, -z+1/2'
'-x+1/2, -y, z+1/2'

loop_
_atom_site_type_symbol
_atom_site_label
_atom_site_fract_x
_atom_site_fract_y
_atom_site_fract_z
_atom_site_U_iso_or_equiv
_atom_site_adp_type
_atom_site_calc_flag
_atom_site_refinement_flags
_atom_site_occupancy
O O1 0.3112(2) -0.0655(2) 0.43876(11) 0.0676(8) Uani d . 1
H H1 0.2632 -0.1128 0.4442 0.101 Uiso calc R 1
O O2 0.5639(2) 0.28015(19) -0.04823(12) 0.0593(7) Uani d . 1
O O3 0.3922(2) 0.20169(19) -0.04048(12) 0.0554(7) Uani d . 1
O O4 0.4470(3) 0.4876(2) -0.14161(14) 0.0785(9) Uani d . 1
O O5 0.4757(3) 0.3145(2) -0.16352(13) 0.0855(10) Uani d . 1
C C1 0.3267(3) 0.0359(3) 0.24624(16) 0.0457(9) Uani d . 1
C C2 0.4278(3) 0.0554(3) 0.29194(16) 0.0465(9) Uani d . 1
H H2 0.4800 -0.0049 0.2841 0.056 Uiso calc R 1
C C3 0.4019(3) 0.0475(3) 0.36250(16) 0.0495(10) Uani d . 1
C C4 0.3383(3) -0.0584(3) 0.37360(17) 0.0516(10) Uani d . 1
H H4 0.3922 -0.1166 0.3641 0.062 Uiso calc R 1
C C5 0.2331(4) -0.0748(3) 0.33319(18) 0.0597(11) Uani d . 1
H H5A 0.1764 -0.0201 0.3425 0.072 Uiso calc R 1
H H5B 0.1993 -0.1443 0.3421 0.072 Uiso calc R 1
C C6 0.2661(3) -0.0687(3) 0.26447(16) 0.0527(10) Uani d . 1
H H6A 0.1970 -0.0764 0.2395 0.063 Uiso calc R 1
H H6B 0.3164 -0.1285 0.2547 0.063 Uiso calc R 1
C C7 0.3321(4) 0.1428(3) 0.38858(18) 0.0654(11) Uani d . 1
H H7A 0.2538 0.1374 0.3749 0.098 Uiso calc R 1
H H7B 0.3647 0.2089 0.3738 0.098 Uiso calc R 1
H H7C 0.3346 0.1414 0.4333 0.098 Uiso calc R 1
C C8 0.5167(4) 0.0419(3) 0.39817(19) 0.0649(12) Uani d . 1
H H8A 0.5018 0.0303 0.4416 0.097 Uiso calc R 1
H H8B 0.5578 0.1081 0.3929 0.097 Uiso calc R 1
H H8C 0.5622 -0.0163 0.3822 0.097 Uiso calc R 1
C C9 0.2352(4) 0.1256(3) 0.24777(19) 0.0648(12) Uani d . 1
H H9A 0.1847 0.1145 0.2825 0.097 Uiso calc R 1
H H9B 0.1915 0.1242 0.2099 0.097 Uiso calc R 1
H H9C 0.2726 0.1939 0.2519 0.097 Uiso calc R 1
C C10 0.4969(4) 0.1536(3) 0.27172(17) 0.0579(11) Uani d . 1
H H10A 0.5552 0.1693 0.3027 0.069 Uiso calc R 1
H H10B 0.4461 0.2152 0.2688 0.069 Uiso calc R 1
C C11 0.5544(3) 0.1341(3) 0.20874(16) 0.0537(10) Uani d . 1
H H11A 0.6105 0.0770 0.2132 0.064 Uiso calc R 1
H H11B 0.5955 0.1985 0.1966 0.064 Uiso calc R 1
C C12 0.4692(3) 0.1036(3) 0.15636(17) 0.0478(9) Uani d . 1
C C13 0.3811(3) 0.0197(3) 0.18028(16) 0.0472(9) Uani d . 1
H H13 0.4251 -0.0471 0.1837 0.057 Uiso calc R 1
C C14 0.4064(4) 0.2061(3) 0.13466(18) 0.0583(11) Uani d . 1
H H14A 0.3572 0.1892 0.1001 0.087 Uiso calc R 1
H H14B 0.4620 0.2588 0.1221 0.087 Uiso calc R 1
H H14C 0.3610 0.2341 0.1683 0.087 Uiso calc R 1
C C15 0.5377(3) 0.0506(3) 0.10000(17) 0.0472(9) Uani d . 1
C C16 0.4504(3) 0.0129(2) 0.05037(16) 0.0450(9) Uani d . 1
C C17 0.3432(3) -0.0089(3) 0.06576(17) 0.0521(10) Uani d . 1
H H17 0.2946 -0.0305 0.0337 0.063 Uiso calc R 1
C C18 0.2915(3) -0.0026(3) 0.12919(18) 0.0597(11) Uani d . 1
H H18A 0.2528 -0.0697 0.1383 0.072 Uiso calc R 1
H H18B 0.2342 0.0540 0.1297 0.072 Uiso calc R 1
C C19 0.6073(4) -0.0486(3) 0.12069(19) 0.0615(11) Uani d . 1
H H19A 0.5554 -0.1046 0.1332 0.092 Uiso calc R 1
H H19B 0.6559 -0.0297 0.1551 0.092 Uiso calc R 1
H H19C 0.6538 -0.0734 0.0867 0.092 Uiso calc R 1
C C20 0.6231(3) 0.1324(3) 0.07259(18) 0.0599(11) Uani d . 1
H H20A 0.5860 0.2021 0.0712 0.072 Uiso calc R 1
H H20B 0.6886 0.1381 0.1004 0.072 Uiso calc R 1
C C21 0.6667(3) 0.1052(3) 0.00753(17) 0.0597(11) Uani d . 1
H H21A 0.7111 0.0394 0.0091 0.072 Uiso calc R 1
H H21B 0.7168 0.1621 -0.0071 0.072 Uiso calc R 1
C C22 0.5655(3) 0.0913(3) -0.03835(17) 0.0495(10) Uani d . 1
C C23 0.4897(3) -0.0026(3) -0.01690(16) 0.0482(9) Uani d . 1
H H23 0.4199 0.0008 -0.0424 0.058 Uiso calc R 1
C C24 0.5438(4) -0.1142(3) -0.02978(18) 0.0640(12) Uani d . 1
H H24 0.6126 -0.1207 -0.0037 0.077 Uiso calc R 1
C C25 0.5818(4) -0.1250(3) -0.0978(2) 0.0719(13) Uani d . 1
H H25 0.5131 -0.1206 -0.1241 0.086 Uiso calc R 1
C C26 0.6616(4) -0.0351(4) -0.1159(2) 0.0772(14) Uani d . 1
H H26A 0.6821 -0.0427 -0.1595 0.093 Uiso calc R 1
H H26B 0.7317 -0.0403 -0.0916 0.093 Uiso calc R 1
C C27 0.6083(4) 0.0742(3) -0.10584(18) 0.0615(11) Uani d . 1
H H27A 0.5440 0.0829 -0.1342 0.074 Uiso calc R 1
H H27B 0.6647 0.1290 -0.1157 0.074 Uiso calc R 1
C C28 0.6415(5) -0.2339(4) -0.1107(2) 0.114(2) Uani d . 1
H H28A 0.6680 -0.2357 -0.1530 0.171 Uiso calc R 1
H H28B 0.5878 -0.2912 -0.1040 0.171 Uiso calc R 1
H H28C 0.7058 -0.2422 -0.0830 0.171 Uiso calc R 1
C C29 0.4606(4) -0.2040(3) -0.0109(2) 0.0799(14) Uani d . 1
H H29A 0.3923 -0.1998 -0.0359 0.120 Uiso calc R 1
H H29B 0.4406 -0.1962 0.0322 0.120 Uiso calc R 1
H H29C 0.4969 -0.2724 -0.0173 0.120 Uiso calc R 1
C C30 0.4959(4) 0.1934(3) -0.04108(16) 0.0479(9) Uani d . 1
C C31 0.5087(4) 0.3793(3) -0.06002(19) 0.0600(11) Uani d . 1
H H31A 0.5601 0.4377 -0.0491 0.072 Uiso calc R 1
H H31B 0.4404 0.3851 -0.0343 0.072 Uiso calc R 1
C C32 0.4757(4) 0.3882(4) -0.1274(2) 0.0605(11) Uani d . 1
C C33 0.4120(5) 0.5073(4) -0.2062(2) 0.0857(15) Uani d . 1
H H33A 0.4706 0.4813 -0.2346 0.103 Uiso calc R 1
H H33B 0.3407 0.4698 -0.2151 0.103 Uiso calc R 1
C C34 0.3961(6) 0.6224(4) -0.2142(2) 0.1113(19) Uani d . 1
H H34A 0.3488 0.6497 -0.1812 0.167 Uiso calc R 1
H H34B 0.3593 0.6359 -0.2535 0.167 Uiso calc R 1
H H34C 0.4696 0.6575 -0.2134 0.167 Uiso calc R 1

loop_
_atom_site_aniso_label
_atom_site_aniso_U_11
_atom_site_aniso_U_22
_atom_site_aniso_U_33
_atom_site_aniso_U_12
_atom_site_aniso_U_13
_atom_site_aniso_U_23
O1 0.076(2) 0.083(2) 0.0439(16) -0.0207(18) 0.0043(15) 0.0021(13)
O2 0.0541(16) 0.0551(16) 0.0687(18) -0.0096(14) 0.0000(15) 0.0092(13)
O3 0.0504(17) 0.0527(15) 0.0631(18) -0.0007(14) 0.0040(15) 0.0057(13)
O4 0.100(2) 0.0616(18) 0.074(2) 0.0112(19) -0.0051(18) 0.0084(15)
O5 0.124(3) 0.073(2) 0.0590(18) 0.004(2) 0.009(2) 0.0028(16)
C1 0.044(2) 0.043(2) 0.050(2) -0.0025(19) -0.0064(19) -0.0030(16)
C2 0.049(2) 0.0384(19) 0.052(2) -0.0028(19) -0.002(2) -0.0017(16)
C3 0.051(2) 0.054(2) 0.044(2) 0.000(2) 0.002(2) -0.0035(17)
C4 0.053(2) 0.053(2) 0.049(2) -0.004(2) -0.001(2) 0.0001(18)
C5 0.060(3) 0.061(3) 0.057(2) -0.019(2) 0.007(2) -0.004(2)
C6 0.052(2) 0.057(2) 0.048(2) -0.015(2) -0.001(2) -0.0026(18)
C7 0.073(3) 0.062(2) 0.062(3) -0.008(2) 0.008(2) -0.013(2)
C8 0.064(3) 0.079(3) 0.051(2) -0.012(2) -0.008(2) 0.000(2)
C9 0.066(3) 0.063(3) 0.065(3) 0.010(2) -0.012(2) -0.004(2)
C10 0.064(3) 0.054(2) 0.056(2) -0.014(2) -0.003(2) -0.0048(19)
C11 0.049(2) 0.058(2) 0.054(2) -0.015(2) 0.000(2) -0.0023(18)
C12 0.048(2) 0.046(2) 0.049(2) -0.0072(19) -0.0035(19) 0.0031(17)
C13 0.041(2) 0.046(2) 0.055(2) -0.0082(18) -0.0107(18) -0.0003(18)
C14 0.065(3) 0.050(2) 0.060(2) -0.005(2) 0.002(2) 0.0080(19)
C15 0.043(2) 0.045(2) 0.053(2) -0.0041(19) -0.0038(19) 0.0013(18)
C16 0.050(2) 0.0393(19) 0.046(2) -0.0048(19) -0.0056(19) 0.0028(17)
C17 0.051(3) 0.055(2) 0.050(2) -0.013(2) -0.010(2) 0.0068(18)
C18 0.052(2) 0.073(3) 0.054(3) -0.016(2) -0.004(2) 0.004(2)
C19 0.059(3) 0.067(3) 0.058(3) 0.006(2) -0.011(2) 0.003(2)
C20 0.049(2) 0.078(3) 0.053(3) -0.010(2) -0.009(2) -0.002(2)
C21 0.046(2) 0.069(3) 0.064(3) -0.005(2) -0.001(2) 0.003(2)
C22 0.049(2) 0.053(2) 0.047(2) 0.000(2) -0.004(2) 0.0011(17)
C23 0.045(2) 0.052(2) 0.048(2) 0.0040(19) -0.0065(19) 0.0016(17)
C24 0.073(3) 0.058(2) 0.062(3) 0.020(2) -0.017(2) -0.0056(19)
C25 0.067(3) 0.067(3) 0.081(3) 0.022(3) -0.015(3) -0.018(2)
C26 0.064(3) 0.100(4) 0.068(3) 0.014(3) 0.008(3) -0.020(3)
C27 0.051(2) 0.076(3) 0.057(3) 0.001(2) 0.006(2) -0.001(2)
C28 0.129(5) 0.093(3) 0.121(5) 0.045(4) 0.004(4) -0.029(3)
C29 0.103(4) 0.050(2) 0.087(3) 0.002(3) -0.017(3) 0.001(2)
C30 0.049(3) 0.059(2) 0.035(2) -0.008(2) 0.003(2) 0.0008(18)
C31 0.073(3) 0.047(2) 0.060(3) -0.008(2) 0.003(2) 0.0049(19)
C32 0.062(3) 0.055(3) 0.064(3) -0.007(2) 0.010(2) 0.006(2)
C33 0.090(4) 0.105(4) 0.063(3) 0.018(3) -0.001(3) 0.021(3)
C34 0.142(5) 0.093(4) 0.100(4) 0.030(4) 0.009(4) 0.036(3)

loop_
_atom_type_symbol
_atom_type_description
_atom_type_scat_dispersion_real
_atom_type_scat_dispersion_imag
_atom_type_scat_source
C C 0.0033 0.0016 'International Tables Vol C Tables 4.2.6.8 and 6.1.1.4'
H H 0.0000 0.0000 'International Tables Vol C Tables 4.2.6.8 and 6.1.1.4'
O O 0.0106 0.0060 'International Tables Vol C Tables 4.2.6.8 and 6.1.1.4'

loop_
_geom_angle_atom_site_label_1
_geom_angle_atom_site_label_2
_geom_angle_atom_site_label_3
_geom_angle
C4 O1 H1 109.5
C30 O2 C31 117.1(3)
C32 O4 C33 116.5(4)
C6 C1 C9 107.1(3)
C6 C1 C2 108.6(3)
C9 C1 C2 113.3(3)
C6 C1 C13 107.9(3)
C9 C1 C13 113.1(3)
C2 C1 C13 106.7(3)
C10 C2 C3 115.6(3)
C10 C2 C1 110.1(3)
C3 C2 C1 117.5(3)
C10 C2 H2 103.9
C3 C2 H2 103.9
C1 C2 H2 103.9
C4 C3 C8 107.6(3)
C4 C3 C7 110.7(3)
C8 C3 C7 108.0(3)
C4 C3 C2 107.5(3)
C8 C3 C2 108.7(3)
C7 C3 C2 114.1(3)
O1 C4 C5 111.9(3)
O1 C4 C3 108.1(3)
C5 C4 C3 114.7(3)
O1 C4 H4 107.3
C5 C4 H4 107.3
C3 C4 H4 107.3
C4 C5 C6 110.2(3)
C4 C5 H5A 109.6
C6 C5 H5A 109.6
C4 C5 H5B 109.6
C6 C5 H5B 109.6
H5A C5 H5B 108.1
C5 C6 C1 113.9(3)
C5 C6 H6A 108.8
C1 C6 H6A 108.8
C5 C6 H6B 108.8
C1 C6 H6B 108.8
H6A C6 H6B 107.7
C3 C7 H7A 109.5
C3 C7 H7B 109.5
H7A C7 H7B 109.5
C3 C7 H7C 109.5
H7A C7 H7C 109.5
H7B C7 H7C 109.5
C3 C8 H8A 109.5
C3 C8 H8B 109.5
H8A C8 H8B 109.5
C3 C8 H8C 109.5
H8A C8 H8C 109.5
H8B C8 H8C 109.5
C1 C9 H9A 109.5
C1 C9 H9B 109.5
H9A C9 H9B 109.5
C1 C9 H9C 109.5
H9A C9 H9C 109.5
H9B C9 H9C 109.5
C2 C10 C11 110.7(3)
C2 C10 H10A 109.5
C11 C10 H10A 109.5
C2 C10 H10B 109.5
C11 C10 H10B 109.5
H10A C10 H10B 108.1
C10 C11 C12 113.7(3)
C10 C11 H11A 108.8
C12 C11 H11A 108.8
C10 C11 H11B 108.8
C12 C11 H11B 108.8
H11A C11 H11B 107.7
C14 C12 C11 108.6(3)
C14 C12 C13 110.3(3)
C11 C12 C13 110.3(3)
C14 C12 C15 110.5(3)
C11 C12 C15 109.6(3)
C13 C12 C15 107.6(3)
C18 C13 C12 109.4(3)
C18 C13 C1 113.3(3)
C12 C13 C1 118.7(3)
C18 C13 H13 104.7
C12 C13 H13 104.7
C1 C13 H13 104.7
C12 C14 H14A 109.5
C12 C14 H14B 109.5
H14A C14 H14B 109.5
C12 C14 H14C 109.5
H14A C14 H14C 109.5
H14B C14 H14C 109.5
C20 C15 C19 107.6(3)
C20 C15 C16 111.2(3)
C19 C15 C16 107.4(3)
C20 C15 C12 109.7(3)
C19 C15 C12 112.1(3)
C16 C15 C12 108.8(3)
C17 C16 C23 119.7(3)
C17 C16 C15 120.7(3)
C23 C16 C15 119.6(3)
C16 C17 C18 126.8(4)
C16 C17 H17 116.6
C18 C17 H17 116.6
C17 C18 C13 112.9(3)
C17 C18 H18A 109.0
C13 C18 H18A 109.0
C17 C18 H18B 109.0
C13 C18 H18B 109.0
H18A C18 H18B 107.8
C15 C19 H19A 109.5
C15 C19 H19B 109.5
H19A C19 H19B 109.5
C15 C19 H19C 109.5
H19A C19 H19C 109.5
H19B C19 H19C 109.5
C21 C20 C15 114.7(3)
C21 C20 H20A 108.6
C15 C20 H20A 108.6
C21 C20 H20B 108.6
C15 C20 H20B 108.6
H20A C20 H20B 107.6
C20 C21 C22 110.9(3)
C20 C21 H21A 109.5
C22 C21 H21A 109.5
C20 C21 H21B 109.5
C22 C21 H21B 109.5
H21A C21 H21B 108.1
C30 C22 C23 110.3(3)
C30 C22 C21 109.8(3)
C23 C22 C21 109.3(3)
C30 C22 C27 104.6(3)
C23 C22 C27 111.1(3)
C21 C22 C27 111.6(3)
C16 C23 C22 111.1(3)
C16 C23 C24 113.8(3)
C22 C23 C24 113.4(3)
C16 C23 H23 105.9
C22 C23 H23 105.9
C24 C23 H23 105.9
C25 C24 C29 111.7(3)
C25 C24 C23 111.4(3)
C29 C24 C23 110.6(3)
C25 C24 H24 107.6
C29 C24 H24 107.6
C23 C24 H24 107.6
C26 C25 C24 111.1(3)
C26 C25 C28 109.3(4)
C24 C25 C28 112.1(4)
C26 C25 H25 108.1
C24 C25 H25 108.1
C28 C25 H25 108.1
C25 C26 C27 112.4(3)
C25 C26 H26A 109.1
C27 C26 H26A 109.1
C25 C26 H26B 109.1
C27 C26 H26B 109.1
H26A C26 H26B 107.9
C26 C27 C22 113.0(3)
C26 C27 H27A 109.0
C22 C27 H27A 109.0
C26 C27 H27B 109.0
C22 C27 H27B 109.0
H27A C27 H27B 107.8
C25 C28 H28A 109.5
C25 C28 H28B 109.5
H28A C28 H28B 109.5
C25 C28 H28C 109.5
H28A C28 H28C 109.5
H28B C28 H28C 109.5
C24 C29 H29A 109.5
C24 C29 H29B 109.5
H29A C29 H29B 109.5
C24 C29 H29C 109.5
H29A C29 H29C 109.5
H29B C29 H29C 109.5
O3 C30 O2 121.2(4)
O3 C30 C22 127.2(4)
O2 C30 C22 111.5(3)
O2 C31 C32 110.7(3)
O2 C31 H31A 109.5
C32 C31 H31A 109.5
O2 C31 H31B 109.5
C32 C31 H31B 109.5
H31A C31 H31B 108.1
O5 C32 O4 124.6(4)
O5 C32 C31 124.5(4)
O4 C32 C31 110.9(4)
C34 C33 O4 108.2(4)
C34 C33 H33A 110.1
O4 C33 H33A 110.1
C34 C33 H33B 110.1
O4 C33 H33B 110.1
H33A C33 H33B 108.4
C33 C34 H34A 109.5
C33 C34 H34B 109.5
H34A C34 H34B 109.5
C33 C34 H34C 109.5
H34A C34 H34C 109.5
H34B C34 H34C 109.5

loop_
_geom_bond_atom_site_label_1
_geom_bond_atom_site_label_2
_geom_bond_distance
O1 C4 1.437(4)
O1 H1 0.8200
O2 C30 1.348(4)
O2 C31 1.415(4)
O3 C30 1.210(4)
O4 C32 1.319(5)
O4 C33 1.466(5)
O5 C32 1.203(5)
C1 C6 1.533(5)
C1 C9 1.543(5)
C1 C2 1.551(5)
C1 C13 1.565(5)
C2 C10 1.527(5)
C2 C3 1.548(5)
C2 H2 0.9800
C3 C4 1.531(5)
C3 C8 1.540(5)
C3 C7 1.544(5)
C4 C5 1.513(5)
C4 H4 0.9800
C5 C6 1.527(5)
C5 H5A 0.9700
C5 H5B 0.9700
C6 H6A 0.9700
C6 H6B 0.9700
C7 H7A 0.9600
C7 H7B 0.9600
C7 H7C 0.9600
C8 H8A 0.9600
C8 H8B 0.9600
C8 H8C 0.9600
C9 H9A 0.9600
C9 H9B 0.9600
C9 H9C 0.9600
C10 C11 1.528(5)
C10 H10A 0.9700
C10 H10B 0.9700
C11 C12 1.546(5)
C11 H11A 0.9700
C11 H11B 0.9700
C12 C14 1.544(5)
C12 C13 1.551(5)
C12 C15 1.592(5)
C13 C18 1.538(5)
C13 H13 0.9800
C14 H14A 0.9600
C14 H14B 0.9600
C14 H14C 0.9600
C15 C20 1.541(5)
C15 C19 1.543(5)
C15 C16 1.545(5)
C16 C17 1.317(5)
C16 C23 1.528(5)
C17 C18 1.491(5)
C17 H17 0.9300
C18 H18A 0.9700
C18 H18B 0.9700
C19 H19A 0.9600
C19 H19B 0.9600
C19 H19C 0.9600
C20 C21 1.525(5)
C20 H20A 0.9700
C20 H20B 0.9700
C21 C22 1.544(5)
C21 H21A 0.9700
C21 H21B 0.9700
C22 C30 1.510(5)
C22 C23 1.535(5)
C22 C27 1.547(5)
C23 C24 1.552(5)
C23 H23 0.9800
C24 C25 1.531(6)
C24 C29 1.534(6)
C24 H24 0.9800
C25 C26 1.506(6)
C25 C28 1.550(5)
C25 H25 0.9800
C26 C27 1.512(5)
C26 H26A 0.9700
C26 H26B 0.9700
C27 H27A 0.9700
C27 H27B 0.9700
C28 H28A 0.9600
C28 H28B 0.9600
C28 H28C 0.9600
C29 H29A 0.9600
C29 H29B 0.9600
C29 H29C 0.9600
C31 C32 1.501(6)
C31 H31A 0.9700
C31 H31B 0.9700
C33 C34 1.457(6)
C33 H33A 0.9700
C33 H33B 0.9700
C34 H34A 0.9600
C34 H34B 0.9600
C34 H34C 0.9600

loop_
_geom_hbond_atom_site_label_D
_geom_hbond_atom_site_label_H
_geom_hbond_atom_site_label_A
_geom_hbond_site_symmetry_A
_geom_hbond_distance_DH
_geom_hbond_distance_HA
_geom_hbond_distance_DA
_geom_hbond_angle_DHA
O1 H1 O3 4 0.82 2.14 2.944(4) 165.1

loop_
_geom_torsion_atom_site_label_1
_geom_torsion_atom_site_label_2
_geom_torsion_atom_site_label_3
_geom_torsion_atom_site_label_4
_geom_torsion
C6 C1 C2 C10 174.9(3)
C9 C1 C2 C10 -66.1(4)
C13 C1 C2 C10 58.9(3)
C6 C1 C2 C3 -49.9(4)
C9 C1 C2 C3 69.0(4)
C13 C1 C2 C3 -165.9(3)
C10 C2 C3 C4 -177.0(3)
C1 C2 C3 C4 50.2(4)
C10 C2 C3 C8 -60.8(4)
C1 C2 C3 C8 166.4(3)
C10 C2 C3 C7 59.8(4)
C1 C2 C3 C7 -73.0(4)
C8 C3 C4 O1 64.5(4)
C7 C3 C4 O1 -53.3(4)
C2 C3 C4 O1 -178.6(3)
C8 C3 C4 C5 -170.0(3)
C7 C3 C4 C5 72.2(4)
C2 C3 C4 C5 -53.0(4)
O1 C4 C5 C6 -179.0(3)
C3 C4 C5 C6 57.5(4)
C4 C5 C6 C1 -56.1(4)
C9 C1 C6 C5 -71.5(4)
C2 C1 C6 C5 51.2(4)
C13 C1 C6 C5 166.4(3)
C3 C2 C10 C11 159.2(3)
C1 C2 C10 C11 -64.7(4)
C2 C10 C11 C12 56.7(4)
C10 C11 C12 C14 76.7(4)
C10 C11 C12 C13 -44.3(4)
C10 C11 C12 C15 -162.5(3)
C14 C12 C13 C18 55.5(4)
C11 C12 C13 C18 175.4(3)
C15 C12 C13 C18 -65.1(4)
C14 C12 C13 C1 -76.6(4)
C11 C12 C13 C1 43.4(4)
C15 C12 C13 C1 162.9(3)
C6 C1 C13 C18 62.5(4)
C9 C1 C13 C18 -55.8(4)
C2 C1 C13 C18 179.1(3)
C6 C1 C13 C12 -167.1(3)
C9 C1 C13 C12 74.6(4)
C2 C1 C13 C12 -50.6(4)
C14 C12 C15 C20 57.2(4)
C11 C12 C15 C20 -62.4(4)
C13 C12 C15 C20 177.6(3)
C14 C12 C15 C19 176.7(3)
C11 C12 C15 C19 57.1(4)
C13 C12 C15 C19 -62.8(4)
C14 C12 C15 C16 -64.7(3)
C11 C12 C15 C16 175.7(3)
C13 C12 C15 C16 55.8(3)
C20 C15 C16 C17 -145.1(4)
C19 C15 C16 C17 97.4(4)
C12 C15 C16 C17 -24.1(4)
C20 C15 C16 C23 36.8(4)
C19 C15 C16 C23 -80.7(4)
C12 C15 C16 C23 157.7(3)
C23 C16 C17 C18 177.5(3)
C15 C16 C17 C18 -0.7(6)
C16 C17 C18 C13 -7.3(6)
C12 C13 C18 C17 40.4(4)
C1 C13 C18 C17 175.2(3)
C19 C15 C20 C21 75.6(4)
C16 C15 C20 C21 -41.8(4)
C12 C15 C20 C21 -162.2(3)
C15 C20 C21 C22 56.4(4)
C20 C21 C22 C30 59.1(4)
C20 C21 C22 C23 -62.0(4)
C20 C21 C22 C27 174.6(3)
C17 C16 C23 C22 137.4(4)
C15 C16 C23 C22 -44.5(4)
C17 C16 C23 C24 -93.2(4)
C15 C16 C23 C24 85.0(4)
C30 C22 C23 C16 -66.1(4)
C21 C22 C23 C16 54.8(4)
C27 C22 C23 C16 178.4(3)
C30 C22 C23 C24 164.3(3)
C21 C22 C23 C24 -74.9(4)
C27 C22 C23 C24 48.8(4)
C16 C23 C24 C25 -179.9(4)
C22 C23 C24 C25 -51.7(4)
C16 C23 C24 C29 55.2(4)
C22 C23 C24 C29 -176.5(3)
C29 C24 C25 C26 178.9(3)
C23 C24 C25 C26 54.6(5)
C29 C24 C25 C28 -58.6(5)
C23 C24 C25 C28 177.2(4)
C24 C25 C26 C27 -56.9(5)
C28 C25 C26 C27 178.9(4)
C25 C26 C27 C22 55.1(5)
C30 C22 C27 C26 -169.3(3)
C23 C22 C27 C26 -50.2(5)
C21 C22 C27 C26 72.1(4)
C31 O2 C30 O3 -5.0(5)
C31 O2 C30 C22 171.6(3)
C23 C22 C30 O3 -15.3(5)
C21 C22 C30 O3 -135.9(4)
C27 C22 C30 O3 104.2(4)
C23 C22 C30 O2 168.3(3)
C21 C22 C30 O2 47.8(4)
C27 C22 C30 O2 -72.1(4)
C30 O2 C31 C32 -80.2(4)
C33 O4 C32 O5 0.6(7)
C33 O4 C32 C31 -179.6(4)
O2 C31 C32 O5 13.2(6)
O2 C31 C32 O4 -166.6(3)
C32 O4 C33 C34 -173.9(4)

loop_
_cod_related_entry_id
_cod_related_entry_database
_cod_related_entry_code
1 ChemSpider 24741280
